data_7202662
loop_
_publ_author_name
'Billing, David G.'
'Lemmerer, Andreas'

_publ_section_title
;
 Inorganic?organic hybrid materials incorporating primary cyclic
 ammonium cations: The lead iodide series
;
_journal_issue 3
_journal_name_full CrystEngComm
_journal_page_first 236
_journal_paper_doi 10.1039/b618196a
_journal_volume 9
_journal_year 2007
_chemical_formula_moiety 'I4 Pb, 2(C4 H10 N)'
_chemical_formula_sum 'C8 H20 I4 N2 Pb'
_chemical_formula_weight 859.05
_chemical_name_common bis(cyclobutylammonium)tetraiodoplumbate(ii)
_chemical_name_systematic
;
bis(cyclobutylammonium)tetraiodoplumbate(II)
;
_space_group_IT_number 14
_symmetry_cell_setting monoclinic
_symmetry_space_group_name_Hall '-P 2ybc'
_symmetry_space_group_name_H-M 'P 1 21/c 1'
_atom_sites_solution_hydrogens geom
_atom_sites_solution_primary direct
_atom_sites_solution_secondary difmap
_audit_conform_dict_location ftp://ftp.iucr.org/pub/cif_core.dic
_audit_conform_dict_name cif_core.dic
_audit_conform_dict_version 2.2
_audit_creation_date 2004-11-12T15:48:16-00:00
_audit_creation_method 'WinGX routine CIF_UPDATE'
_cell_angle_alpha 90
_cell_angle_beta 107.747(4)
_cell_angle_gamma 90
_cell_formula_units_Z 2
_cell_length_a 13.355(3)
_cell_length_b 8.3560(17)
_cell_length_c 9.0583(18)
_cell_measurement_reflns_used 1011
_cell_measurement_temperature 173(2)
_cell_measurement_theta_max 28.2405
_cell_measurement_theta_min 3.2045
_cell_volume 962.8(3)
_computing_cell_refinement 'Bruker SAINT+ (Bruker, 1999)'
_computing_data_collection 'Bruker SMART-NT (Bruker, 1998)'
_computing_data_reduction 'Bruker SAINT+ (Bruker, 1999)'
_computing_molecular_graphics
;
Ortep-3 for Windows (Farrugia, 1997) and DIAMOND (Brandenburg, 1999)
;
_computing_publication_material
;
WinGX publication routines (Farrugia, 1999) and PLATON (Spek, 2002)
;
_computing_structure_refinement 'SHELXL-97 (Sheldrick, 1997b)'
_computing_structure_solution 'SHELXS-97 (Sheldrick, 1997a)'
_diffrn_ambient_temperature 173(2)
_diffrn_measured_fraction_theta_full 0.993
_diffrn_measured_fraction_theta_max 0.993
_diffrn_measurement_device_type 'SMART 1K CCD area detector'
_diffrn_measurement_method 'phi and omega scans'
_diffrn_radiation_monochromator graphite
_diffrn_radiation_type MoK\a
_diffrn_radiation_wavelength 0.71073
_diffrn_reflns_av_R_equivalents 0.0488
_diffrn_reflns_av_unetI/netI 0.0451
_diffrn_reflns_limit_h_max 17
_diffrn_reflns_limit_h_min -17
_diffrn_reflns_limit_k_max 10
_diffrn_reflns_limit_k_min -9
_diffrn_reflns_limit_l_max 10
_diffrn_reflns_limit_l_min -11
_diffrn_reflns_number 5951
_diffrn_reflns_theta_full 28
_diffrn_reflns_theta_max 28
_diffrn_reflns_theta_min 1.6
_exptl_absorpt_coefficient_mu 15.158
_exptl_absorpt_correction_T_max 0.5518
_exptl_absorpt_correction_T_min 0.0311
_exptl_absorpt_correction_type integration
_exptl_absorpt_process_details 'Bruker XPREP (Bruker, 1999)'
_exptl_crystal_colour yellow
_exptl_crystal_density_diffrn 2.963
_exptl_crystal_density_method 'not measured'
_exptl_crystal_description plate
_exptl_crystal_F_000 752
_exptl_crystal_size_max 0.36
_exptl_crystal_size_mid 0.28
_exptl_crystal_size_min 0.05
_refine_diff_density_max 0.908
_refine_diff_density_min -1.907
_refine_diff_density_rms 0.207
_refine_ls_extinction_method none
_refine_ls_goodness_of_fit_ref 0.985
_refine_ls_hydrogen_treatment constr
_refine_ls_matrix_type full
_refine_ls_number_parameters 70
_refine_ls_number_reflns 2297
_refine_ls_number_restraints 42
_refine_ls_restrained_S_all 0.982
_refine_ls_R_factor_all 0.0347
_refine_ls_R_factor_gt 0.0264
_refine_ls_shift/su_max 0.001
_refine_ls_shift/su_mean 0
_refine_ls_structure_factor_coef Fsqd
_refine_ls_weighting_details 'calc w=1/[\s^2^(Fo^2^)+(0.0260P)^2^+0.0000P] where P=(Fo^2^+2Fc^2^)/3'
_refine_ls_weighting_scheme calc
_refine_ls_wR_factor_gt 0.0554
_refine_ls_wR_factor_ref 0.0573
_reflns_number_gt 1962
_reflns_number_total 2297
_reflns_threshold_expression >2sigma(I)
_cod_data_source_file b618196a.txt
_cod_data_source_block 2
_cod_depositor_comments
;
The following automatic conversions were performed:
'_symmetry_cell_setting' value 'Monoclinic' changed to 'monoclinic'
according to '/home/saulius/struct/CIF-dictionaries/cif_core.dic'
dictionary named 'cif_core.dic' version 2.4.1 from 2010-06-29.

Automatic conversion script
Id: cif_fix_enum 1527 2010-12-29 10:47:43Z saulius 
;
_cod_original_cell_volume 962.7(3)
_cod_original_sg_symbol_H-M P2(1)/c
_cod_database_code 7202662

loop_
_symmetry_equiv_pos_as_xyz
'x, y, z'
'-x, y+1/2, -z+1/2'
'-x, -y, -z'
'x, -y-1/2, z-1/2'

loop_
_atom_site_label
_atom_site_type_symbol
_atom_site_fract_x
_atom_site_fract_y
_atom_site_fract_z
_atom_site_U_iso_or_equiv
_atom_site_adp_type
_atom_site_occupancy
_atom_site_symmetry_multiplicity
_atom_site_calc_flag
_atom_site_refinement_flags
_atom_site_disorder_assembly
_atom_site_disorder_group
C1 C -0.2963(5) 0.0889(7) -0.1793(7) 0.0333(12) Uani 1 1 d DU . .
H1 H -0.281 0.2036 -0.196 0.04 Uiso 1 1 calc R . .
C2 C -0.4031(6) 0.0389(10) -0.2895(8) 0.0507(16) Uani 1 1 d U . .
H2A H -0.4085 -0.0764 -0.3158 0.061 Uiso 1 1 calc R . .
H2B H -0.4279 0.106 -0.3837 0.061 Uiso 1 1 calc R . .
C3 C -0.4512(6) 0.0848(13) -0.1596(9) 0.071(2) Uani 1 1 d DU . .
H3A H -0.4811 0.1941 -0.1701 0.086 Uiso 1 1 calc R . .
H3B H -0.5017 0.0052 -0.1435 0.086 Uiso 1 1 calc R . .
C4 C -0.3409(5) 0.0721(9) -0.0422(8) 0.0483(16) Uani 1 1 d DU . .
H4A H -0.326 -0.0326 0.0114 0.058 Uiso 1 1 calc R . .
H4B H -0.3225 0.1617 0.0327 0.058 Uiso 1 1 calc R . .
N1 N -0.2052(4) -0.0137(5) -0.1751(6) 0.0318(11) Uani 1 1 d U . .
H1A H -0.1461 0.0273 -0.1063 0.048 Uiso 1 1 calc R . .
H1B H -0.1968 -0.0173 -0.271 0.048 Uiso 1 1 calc R . .
H1C H -0.2165 -0.1144 -0.1452 0.048 Uiso 1 1 calc R . .
I1 I -0.24582(3) 0.57673(4) -0.08295(4) 0.02924(10) Uani 1 1 d . . .
I2 I 0.04611(3) 0.80999(4) -0.17712(4) 0.02578(10) Uani 1 1 d . . .
Pb1 Pb 0 0.5 0 0.02026(8) Uani 1 2 d S . .

loop_
_atom_site_aniso_label
_atom_site_aniso_U_11
_atom_site_aniso_U_22
_atom_site_aniso_U_33
_atom_site_aniso_U_23
_atom_site_aniso_U_13
_atom_site_aniso_U_12
C1 0.028(3) 0.037(3) 0.033(3) 0.001(2) 0.007(2) 0.004(2)
C2 0.034(3) 0.079(4) 0.034(3) -0.003(3) 0.002(2) 0.001(3)
C3 0.029(3) 0.130(7) 0.054(4) -0.011(5) 0.010(3) 0.015(4)
C4 0.037(3) 0.077(4) 0.032(3) -0.006(3) 0.012(2) 0.011(3)
N1 0.032(3) 0.034(2) 0.030(3) -0.001(2) 0.011(2) 0.001(2)
I1 0.0264(2) 0.03212(19) 0.0278(2) 0.00359(14) 0.00634(15) 0.00176(15)
I2 0.0304(2) 0.02513(17) 0.02152(18) 0.00728(13) 0.00752(15) 0.00016(14)
Pb1 0.02325(15) 0.02070(14) 0.01733(14) -0.00036(10) 0.00694(11) -0.00027(10)

loop_
_atom_type_symbol
_atom_type_description
_atom_type_scat_dispersion_real
_atom_type_scat_dispersion_imag
_atom_type_scat_source
C C 0.0033 0.0016 'International Tables Vol C Tables 4.2.6.8 and 6.1.1.4'
H H 0 0 'International Tables Vol C Tables 4.2.6.8 and 6.1.1.4'
N N 0.0061 0.0033 'International Tables Vol C Tables 4.2.6.8 and 6.1.1.4'
I I -0.4742 1.8119 'International Tables Vol C Tables 4.2.6.8 and 6.1.1.4'
Pb Pb -3.3944 10.1111 'International Tables Vol C Tables 4.2.6.8 and 6.1.1.4'

loop_
_exptl_crystal_face_index_h
_exptl_crystal_face_index_k
_exptl_crystal_face_index_l
_exptl_crystal_face_perp_dist
1 0 0 0.02
-1 0 0 0.02
-1 -1 1 0.15
0 1 0 0.18
0 0 1 0.14
0 0 -1 0.14

loop_
_geom_angle_atom_site_label_1
_geom_angle_atom_site_label_2
_geom_angle_atom_site_label_3
_geom_angle
_geom_angle_site_symmetry_1
_geom_angle_site_symmetry_3
_geom_angle_publ_flag
N1 C1 C2 117.1(5) . . ?
N1 C1 C4 116.3(5) . . ?
C2 C1 C4 89.3(5) . . ?
N1 C1 H1 110.8 . . ?
C2 C1 H1 110.8 . . ?
C4 C1 H1 110.8 . . ?
C1 C2 C3 87.5(5) . . ?
C1 C2 H2A 114.1 . . ?
C3 C2 H2A 114.1 . . ?
C1 C2 H2B 114.1 . . ?
C3 C2 H2B 114.1 . . ?
H2A C2 H2B 111.2 . . ?
C4 C3 C2 88.7(5) . . ?
C4 C3 H3A 113.9 . . ?
C2 C3 H3A 113.9 . . ?
C4 C3 H3B 113.9 . . ?
C2 C3 H3B 113.9 . . ?
H3A C3 H3B 111.1 . . ?
C3 C4 C1 87.7(5) . . ?
C3 C4 H4A 114 . . ?
C1 C4 H4A 114 . . ?
C3 C4 H4B 114 . . ?
C1 C4 H4B 114 . . ?
H4A C4 H4B 111.2 . . ?
C1 N1 H1A 109.5 . . ?
C1 N1 H1B 109.5 . . ?
H1A N1 H1B 109.5 . . ?
C1 N1 H1C 109.5 . . ?
H1A N1 H1C 109.5 . . ?
H1B N1 H1C 109.5 . . ?
Pb1 I2 Pb1 147.271(12) . 2_554 ?
I1 Pb1 I1 180.000(4) 3_565 . ?
I1 Pb1 I2 86.536(11) 3_565 . ?
I1 Pb1 I2 93.464(11) . . ?
I1 Pb1 I2 93.464(11) 3_565 3_565 ?
I1 Pb1 I2 86.536(11) . 3_565 ?
I2 Pb1 I2 180 . 3_565 ?
I1 Pb1 I2 90.742(10) 3_565 2_544 ?
I1 Pb1 I2 89.258(10) . 2_544 ?
I2 Pb1 I2 87.507(15) . 2_544 ?
I2 Pb1 I2 92.493(15) 3_565 2_544 ?
I1 Pb1 I2 89.258(10) 3_565 4_576 ?
I1 Pb1 I2 90.742(10) . 4_576 ?
I2 Pb1 I2 92.493(15) . 4_576 ?
I2 Pb1 I2 87.507(15) 3_565 4_576 ?
I2 Pb1 I2 180.000(12) 2_544 4_576 ?

loop_
_geom_bond_atom_site_label_1
_geom_bond_atom_site_label_2
_geom_bond_distance
_geom_bond_site_symmetry_2
_geom_bond_publ_flag
C1 N1 1.480(7) . ?
C1 C2 1.529(9) . ?
C1 C4 1.540(7) . ?
C1 H1 1 . ?
C2 C3 1.550(10) . ?
C2 H2A 0.99 . ?
C2 H2B 0.99 . ?
C3 C4 1.535(8) . ?
C3 H3A 0.99 . ?
C3 H3B 0.99 . ?
C4 H4A 0.99 . ?
C4 H4B 0.99 . ?
N1 H1A 0.91 . ?
N1 H1B 0.91 . ?
N1 H1C 0.91 . ?
I1 Pb1 3.2015(7) . ?
I2 Pb1 3.2039(6) . ?
I2 Pb1 3.2181(6) 2_554 ?
Pb1 I1 3.2015(7) 3_565 ?
Pb1 I2 3.2039(5) 3_565 ?
Pb1 I2 3.2181(6) 2_544 ?
Pb1 I2 3.2181(6) 4_576 ?

loop_
_geom_hbond_atom_site_label_D
_geom_hbond_atom_site_label_H
_geom_hbond_atom_site_label_A
_geom_hbond_distance_DH
_geom_hbond_distance_HA
_geom_hbond_distance_DA
_geom_hbond_angle_DHA
_geom_hbond_site_symmetry_A
N1 H1A I2 0.91 2.85 3.668(5) 150 3_565
N1 H1B I1 0.91 2.74 3.606(5) 158.3 4_565
N1 H1C I1 0.91 2.7 3.602(4) 174.1 1_545

loop_
_geom_torsion_atom_site_label_1
_geom_torsion_atom_site_label_2
_geom_torsion_atom_site_label_3
_geom_torsion_atom_site_label_4
_geom_torsion
_geom_torsion_site_symmetry_1
_geom_torsion_site_symmetry_2
_geom_torsion_site_symmetry_3
_geom_torsion_site_symmetry_4
_geom_torsion_publ_flag
N1 C1 C2 C3 138.9(6) . . . . ?
C4 C1 C2 C3 19.5(6) . . . . ?
C1 C2 C3 C4 -19.5(6) . . . . ?
C2 C3 C4 C1 19.4(6) . . . . ?
N1 C1 C4 C3 -139.8(6) . . . . ?
C2 C1 C4 C3 -19.7(6) . . . . ?
Pb1 I2 Pb1 I1 118.97(2) 2_554 . . 3_565 ?
Pb1 I2 Pb1 I1 -61.03(2) 2_554 . . . ?
Pb1 I2 Pb1 I2 28.075(18) 2_554 . . 2_544 ?
Pb1 I2 Pb1 I2 -151.925(18) 2_554 . . 4_576 ?
